data_4127306
loop_
_publ_author_name
'Brewster, 2nd, James T'
'Mangel, Daniel N.'
'Gaunt, Andrew J.'
'Saunders, Douglas P.'
'Zafar, Hadiqa'
'Lynch, Vincent M.'
'Boreen, Michael A.'
'Garner, Mary E.'
'Goodwin, Conrad A. P.'
'Settineri, Nicholas S.'
'Arnold, John'
'Sessler, Jonathan L.'

_publ_section_title
;
 In-Plane Thorium(IV), Uranium(IV), and Neptunium(IV) Expanded Porphyrin
 Complexes.
;
_journal_name_full 'Journal of the American Chemical Society'
_journal_paper_doi 10.1021/jacs.9b09123
_journal_year 2019
_chemical_formula_moiety 'C56 H56 N6, 2 O Si C3 H9, Th'
_chemical_formula_sum 'C62 H74 N6 O2 Si2 Th'
_chemical_formula_weight 1223.49
_space_group_crystal_system triclinic
_space_group_IT_number 2
_space_group_name_Hall '-P 1'
_space_group_name_H-M_alt 'P -1'
_symmetry_space_group_name_Hall '-P 1'
_symmetry_space_group_name_H-M 'P -1'
_atom_sites_solution_hydrogens geom
_audit_creation_method SHELXL-2016/6
_cell_angle_alpha 95.711(3)
_cell_angle_beta 105.514(4)
_cell_angle_gamma 107.181(3)
_cell_formula_units_Z 2
_cell_length_a 11.4762(5)
_cell_length_b 17.0934(6)
_cell_length_c 17.9388(6)
_cell_measurement_reflns_used 14701
_cell_measurement_temperature 100(2)
_cell_measurement_theta_max 73.2
_cell_measurement_theta_min 2.59
_cell_volume 3178.0(2)
_computing_cell_refinement 'CrysAlisPro V 1.171.40_64.37a, Rigaku Oxford Diffraction'
_computing_data_collection 'CrysAlisPro V 1.171.40_64.37a, Rigaku Oxford Diffraction'
_computing_data_reduction 'CrysAlisPro V 1.171.40_64.37a, Rigaku Oxford Diffraction'
_computing_molecular_graphics 'XP SHELXTL/PC, Siemens Analytical'
_computing_publication_material 'Shelxl-2016/6, Sheldrick, G. M.'
_computing_structure_refinement 'Shelxl-2016/6, Sheldrick, G. M.'
_computing_structure_solution
;

Sheldrick, G. M. (2015). Acta Cryst. A71, 3-8. SHELXT.  An Integrated Space Group 
and Crystal Structure Determination Program.  

;
_diffrn_ambient_temperature 100(2)
_diffrn_measured_fraction_theta_full 0.994
_diffrn_measured_fraction_theta_max 0.994
_diffrn_measurement_device_type 'Agilent SuperNova with an Atlas S2 CCD'
_diffrn_measurement_method \w-scans
_diffrn_radiation_type CuK\a
_diffrn_radiation_wavelength 1.54184
_diffrn_reflns_av_R_equivalents 0.0759
_diffrn_reflns_av_unetI/netI 0.0700
_diffrn_reflns_Laue_measured_fraction_full 0.994
_diffrn_reflns_Laue_measured_fraction_max 0.994
_diffrn_reflns_limit_h_max 12
_diffrn_reflns_limit_h_min -13
_diffrn_reflns_limit_k_max 20
_diffrn_reflns_limit_k_min -15
_diffrn_reflns_limit_l_max 21
_diffrn_reflns_limit_l_min -21
_diffrn_reflns_number 23213
_diffrn_reflns_point_group_measured_fraction_full 0.994
_diffrn_reflns_point_group_measured_fraction_max 0.994
_diffrn_reflns_theta_full 67.684
_diffrn_reflns_theta_max 68.250
_diffrn_reflns_theta_min 2.606
_diffrn_source 'sealed micro-focus tube'
_exptl_absorpt_coefficient_mu 8.257
_exptl_absorpt_correction_T_max 1.00
_exptl_absorpt_correction_T_min 0.189
_exptl_absorpt_correction_type 'gaussian and multi-scan'
_exptl_absorpt_process_details
;
CrysAlisPro 1.171.40.37a (Rigaku Oxford Diffraction, 2019)
Numerical absorption correction based on gaussian integration over
            a multifaceted crystal model
Empirical absorption correction using spherical harmonics,
 implemented in SCALE3 ABSPACK scaling algorithm.
;
_exptl_crystal_colour 'dark green'
_exptl_crystal_density_diffrn 1.279
_exptl_crystal_description needle
_exptl_crystal_F_000 1244
_exptl_crystal_size_max 0.370
_exptl_crystal_size_mid 0.110
_exptl_crystal_size_min 0.089
_refine_diff_density_max 3.913
_refine_diff_density_min -2.164
_refine_diff_density_rms 0.175
_refine_ls_extinction_method none
_refine_ls_goodness_of_fit_ref 1.058
_refine_ls_hydrogen_treatment constr
_refine_ls_matrix_type full
_refine_ls_number_parameters 706
_refine_ls_number_reflns 11575
_refine_ls_number_restraints 1246
_refine_ls_restrained_S_all 1.017
_refine_ls_R_factor_all 0.0541
_refine_ls_R_factor_gt 0.0514
_refine_ls_shift/su_max 0.002
_refine_ls_shift/su_mean 0.000
_refine_ls_structure_factor_coef Fsqd
_refine_ls_weighting_details 'w=1/[\s^2^(Fo^2^)+(0.0856P)^2^+8.9578P] where P=(Fo^2^+2Fc^2^)/3'
_refine_ls_weighting_scheme calc
_refine_ls_wR_factor_gt 0.1372
_refine_ls_wR_factor_ref 0.1396
_reflns_Friedel_coverage 0.000
_reflns_number_gt 10843
_reflns_number_total 11575
_reflns_threshold_expression 'I > 2\s(I)'
_cod_data_source_file ja9b09123_si_005.cif
_cod_data_source_block shelx
_cod_database_code 4127306
_shelx_shelxl_version_number 2016/6
_shelx_space_group_comment
;
The symmetry employed for this shelxl refinement is uniquely defined
by the following loop, which should always be used as a source of
symmetry information in preference to the above space-group names.
They are only intended as comments.
;
_shelx_estimated_absorpt_t_min 0.150
_shelx_estimated_absorpt_t_max 0.527
_platon_squeeze_void_probe_radius 1.20

loop_
_space_group_symop_operation_xyz
'x, y, z'
'-x, -y, -z'

loop_
_atom_site_label
_atom_site_type_symbol
_atom_site_fract_x
_atom_site_fract_y
_atom_site_fract_z
_atom_site_U_iso_or_equiv
_atom_site_adp_type
_atom_site_occupancy
_atom_site_site_symmetry_order
_atom_site_calc_flag
_atom_site_refinement_flags_posn
_atom_site_refinement_flags_adp
_atom_site_refinement_flags_occupancy
_atom_site_disorder_assembly
_atom_site_disorder_group
Th1 Th 0.33359(2) 0.64573(2) 0.26242(2) 0.01825(9) Uani 1 1 d . U . . .
Si1 Si 0.2854(2) 0.74919(13) 0.43947(12) 0.0261(4) Uani 0.83 1 d D U P A 1
C57 C 0.1350(7) 0.7758(7) 0.4191(5) 0.032(2) Uani 0.83 1 d D U P A 1
H57A H 0.141660 0.820850 0.389037 0.048 Uiso 0.83 1 calc R U P A 1
H57B H 0.122577 0.793991 0.469090 0.048 Uiso 0.83 1 calc R U P A 1
H57C H 0.061824 0.726474 0.388509 0.048 Uiso 0.83 1 calc R U P A 1
C58 C 0.4250(8) 0.8389(6) 0.5043(5) 0.042(2) Uani 0.83 1 d D U P A 1
H58A H 0.502854 0.823547 0.514512 0.063 Uiso 0.83 1 calc R U P A 1
H58B H 0.409883 0.853183 0.554355 0.063 Uiso 0.83 1 calc R U P A 1
H58C H 0.435760 0.887047 0.478226 0.063 Uiso 0.83 1 calc R U P A 1
C59 C 0.2672(11) 0.6557(6) 0.4896(6) 0.051(2) Uani 0.83 1 d D U P A 1
H59A H 0.190017 0.609637 0.457502 0.076 Uiso 0.83 1 calc R U P A 1
H59B H 0.259516 0.670820 0.541734 0.076 Uiso 0.83 1 calc R U P A 1
H59C H 0.342689 0.638256 0.495316 0.076 Uiso 0.83 1 calc R U P A 1
Si1A Si 0.2900(9) 0.7985(6) 0.4106(6) 0.025 Uiso 0.17 1 d D U P A 2
C57A C 0.391(4) 0.810(3) 0.5137(14) 0.040 Uiso 0.17 1 d D U P A 2
H57D H 0.340488 0.775095 0.541788 0.060 Uiso 0.17 1 calc R U P A 2
H57E H 0.421546 0.868556 0.540364 0.060 Uiso 0.17 1 calc R U P A 2
H57F H 0.465132 0.792521 0.513439 0.060 Uiso 0.17 1 calc R U P A 2
C58A C 0.118(2) 0.776(4) 0.404(4) 0.040 Uiso 0.17 1 d D U P A 2
H58D H 0.068223 0.774430 0.350045 0.060 Uiso 0.17 1 calc R U P A 2
H58E H 0.110834 0.820348 0.440057 0.060 Uiso 0.17 1 calc R U P A 2
H58F H 0.085743 0.722365 0.419147 0.060 Uiso 0.17 1 calc R U P A 2
C59A C 0.346(4) 0.8971(18) 0.371(2) 0.040 Uiso 0.17 1 d D U P A 2
H59D H 0.440077 0.918895 0.387755 0.060 Uiso 0.17 1 calc R U P A 2
H59E H 0.313512 0.939084 0.390419 0.060 Uiso 0.17 1 calc R U P A 2
H59F H 0.313346 0.884050 0.312788 0.060 Uiso 0.17 1 calc R U P A 2
Si2 Si 0.26567(17) 0.50819(10) 0.07011(10) 0.0255(3) Uani 1 1 d . U . . .
O1 O 0.3081(4) 0.7212(3) 0.3576(2) 0.0233(9) Uani 1 1 d D U . . .
O2 O 0.3304(4) 0.5742(3) 0.1546(3) 0.0228(9) Uani 1 1 d . U . . .
N1 N 0.0753(5) 0.5703(3) 0.2347(3) 0.0202(9) Uani 1 1 d . U . . .
N2 N 0.1619(5) 0.7012(3) 0.1689(3) 0.0217(10) Uani 1 1 d . U . . .
N3 N 0.4145(5) 0.7730(3) 0.1897(3) 0.0238(10) Uani 1 1 d . U . . .
N4 N 0.5795(5) 0.7440(3) 0.3279(3) 0.0229(10) Uani 1 1 d . U . . .
N5 N 0.5015(5) 0.5977(3) 0.3665(3) 0.0231(10) Uani 1 1 d . U . . .
N6 N 0.2632(5) 0.4927(3) 0.3024(3) 0.0235(10) Uani 1 1 d . U . . .
C1 C 0.0051(6) 0.5092(4) 0.2664(4) 0.0233(11) Uani 1 1 d . U . . .
C2 C -0.1006(6) 0.5299(4) 0.2799(4) 0.0249(12) Uani 1 1 d . U . . .
C3 C -0.1011(6) 0.6017(4) 0.2511(4) 0.0248(12) Uani 1 1 d . U . . .
C4 C 0.0074(6) 0.6219(4) 0.2218(4) 0.0224(11) Uani 1 1 d . U . . .
C5 C 0.0408(6) 0.6835(4) 0.1733(4) 0.0231(12) Uani 1 1 d . U . . .
C6 C -0.0470(6) 0.7158(4) 0.1291(4) 0.0288(13) Uani 1 1 d . U . . .
H6 H -0.129988 0.703735 0.134840 0.035 Uiso 1 1 calc R U . . .
C7 C -0.0131(7) 0.7658(5) 0.0764(5) 0.0369(16) Uani 1 1 d . U . . .
H7 H -0.071958 0.788102 0.045577 0.044 Uiso 1 1 calc R U . . .
C8 C 0.1100(6) 0.7819(4) 0.0705(4) 0.0299(13) Uani 1 1 d . U . . .
H8 H 0.136346 0.815469 0.034820 0.036 Uiso 1 1 calc R U . . .
C9 C 0.1949(6) 0.7487(4) 0.1172(4) 0.0226(11) Uani 1 1 d . U . . .
C10 C 0.3298(6) 0.7709(4) 0.1215(4) 0.0226(11) Uani 1 1 d . U . . .
C11 C 0.3884(6) 0.8013(4) 0.0648(4) 0.0266(12) Uani 1 1 d . U . . .
C12 C 0.5183(6) 0.8261(4) 0.1023(4) 0.0261(12) Uani 1 1 d . U . . .
C13 C 0.5353(6) 0.8136(4) 0.1825(4) 0.0246(12) Uani 1 1 d . U . . .
C14 C 0.6403(6) 0.8471(4) 0.2480(4) 0.0261(12) Uani 1 1 d . U . . .
C15 C 0.6493(6) 0.8248(4) 0.3228(4) 0.0273(12) Uani 1 1 d . U . . .
C16 C 0.7344(6) 0.8707(4) 0.3986(4) 0.0289(13) Uani 1 1 d . U . . .
C17 C 0.7221(6) 0.8164(4) 0.4508(4) 0.0299(13) Uani 1 1 d . U . . .
C18 C 0.6317(6) 0.7402(4) 0.4041(4) 0.0232(11) Uani 1 1 d . U . . .
C19 C 0.6037(6) 0.6562(4) 0.4214(4) 0.0216(11) Uani 1 1 d . U . . .
C20 C 0.6824(6) 0.6339(4) 0.4838(4) 0.0274(12) Uani 1 1 d . U . . .
H20 H 0.748884 0.675824 0.524385 0.033 Uiso 1 1 calc R U . . .
C21 C 0.6630(6) 0.5510(4) 0.4860(4) 0.0286(13) Uani 1 1 d . U . . .
H21 H 0.716582 0.534965 0.527553 0.034 Uiso 1 1 calc R U . . .
C22 C 0.5644(6) 0.4914(4) 0.4270(4) 0.0286(13) Uani 1 1 d . U . . .
H22 H 0.554024 0.433940 0.424961 0.034 Uiso 1 1 calc R U . . .
C23 C 0.4804(6) 0.5159(4) 0.3704(4) 0.0253(12) Uani 1 1 d . U . . .
C24 C 0.3589(6) 0.4607(4) 0.3197(4) 0.0259(12) Uani 1 1 d . U . . .
C25 C 0.3119(8) 0.3714(4) 0.2968(5) 0.0376(16) Uani 1 1 d D U . . .
C26 C 0.1798(7) 0.3486(4) 0.2686(4) 0.0331(14) Uani 1 1 d . U . . .
C27 C 0.1489(6) 0.4236(4) 0.2747(4) 0.0226(11) Uani 1 1 d . U . . .
C28 C 0.0326(6) 0.4349(4) 0.2726(4) 0.0251(12) Uani 1 1 d . U . . .
C29 C -0.1837(7) 0.4937(5) 0.3291(4) 0.0325(15) Uani 1 1 d . U . . .
H29A H -0.221890 0.432355 0.311275 0.039 Uiso 1 1 calc R U . . .
H29B H -0.254452 0.516957 0.322318 0.039 Uiso 1 1 calc R U . . .
C30 C -0.1026(7) 0.5148(6) 0.4164(4) 0.0394(17) Uani 1 1 d . U . . .
H30A H -0.031168 0.493060 0.422597 0.059 Uiso 1 1 calc R U . . .
H30B H -0.156176 0.489192 0.447710 0.059 Uiso 1 1 calc R U . . .
H30C H -0.068631 0.575454 0.434515 0.059 Uiso 1 1 calc R U . . .
C31 C -0.1912(7) 0.6487(5) 0.2550(4) 0.0324(14) Uani 1 1 d . U . . .
H31A H -0.152202 0.706363 0.248096 0.039 Uiso 1 1 calc R U . . .
H31B H -0.201688 0.652267 0.308156 0.039 Uiso 1 1 calc R U . . .
C32 C -0.3245(7) 0.6097(5) 0.1931(5) 0.0364(16) Uani 1 1 d . U . . .
H32A H -0.315318 0.605330 0.140239 0.055 Uiso 1 1 calc R U . . .
H32B H -0.376690 0.644975 0.197988 0.055 Uiso 1 1 calc R U . . .
H32C H -0.366479 0.553979 0.201614 0.055 Uiso 1 1 calc R U . . .
C33 C 0.3265(8) 0.8009(5) -0.0197(4) 0.0359(15) Uani 1 1 d . U . . .
H33A H 0.236281 0.763114 -0.036134 0.043 Uiso 1 1 calc R U . . .
H33B H 0.371087 0.778292 -0.052029 0.043 Uiso 1 1 calc R U . . .
C34 C 0.3282(9) 0.8877(6) -0.0366(6) 0.048(2) Uani 1 1 d . U . . .
H34A H 0.294657 0.884009 -0.093584 0.072 Uiso 1 1 calc R U . . .
H34B H 0.416545 0.926775 -0.016562 0.072 Uiso 1 1 calc R U . . .
H34C H 0.274605 0.907444 -0.010368 0.072 Uiso 1 1 calc R U . . .
C35 C 0.6187(8) 0.8481(5) 0.0608(5) 0.0379(16) Uani 1 1 d . U . . .
H35A H 0.698546 0.889893 0.097519 0.045 Uiso 1 1 calc R U . . .
H35B H 0.587892 0.873231 0.015346 0.045 Uiso 1 1 calc R U . . .
C36 C 0.6470(9) 0.7704(6) 0.0320(7) 0.055(2) Uani 1 1 d . U . . .
H36A H 0.703415 0.784462 -0.000748 0.082 Uiso 1 1 calc R U . . .
H36B H 0.566426 0.726554 0.000773 0.082 Uiso 1 1 calc R U . . .
H36C H 0.689440 0.750374 0.077454 0.082 Uiso 1 1 calc R U . . .
C37 C 0.7578(7) 0.9121(4) 0.2431(5) 0.0305(14) Uani 1 1 d . U . . .
C38 C 0.7539(6) 0.9894(4) 0.2249(4) 0.0300(14) Uani 1 1 d . U . . .
H38 H 0.676383 1.001644 0.215859 0.036 Uiso 1 1 calc R U . . .
C39 C 0.8636(7) 1.0478(4) 0.2200(5) 0.0376(16) Uani 1 1 d . U . . .
H39 H 0.860368 1.099959 0.207490 0.045 Uiso 1 1 calc R U . . .
C40 C 0.9780(8) 1.0314(5) 0.2332(6) 0.0450(19) Uani 1 1 d . U . . .
H40 H 1.052427 1.071560 0.229145 0.054 Uiso 1 1 calc R U . . .
C41 C 0.9820(8) 0.9553(5) 0.2524(7) 0.053(2) Uani 1 1 d . U . . .
H41 H 1.060097 0.943604 0.261996 0.063 Uiso 1 1 calc R U . . .
C42 C 0.8727(7) 0.8959(5) 0.2578(6) 0.0416(18) Uani 1 1 d . U . . .
H42 H 0.876868 0.844263 0.271536 0.050 Uiso 1 1 calc R U . . .
C43 C 0.8119(7) 0.9633(4) 0.4233(5) 0.0371(16) Uani 1 1 d . U . . .
H43A H 0.865367 0.978986 0.388449 0.044 Uiso 1 1 calc R U . . .
H43B H 0.870099 0.974705 0.477964 0.044 Uiso 1 1 calc R U . . .
C44 C 0.7242(8) 1.0163(4) 0.4187(6) 0.0445(19) Uani 1 1 d . U . . .
H44A H 0.668752 1.006573 0.364251 0.067 Uiso 1 1 calc R U . . .
H44B H 0.776684 1.075451 0.436002 0.067 Uiso 1 1 calc R U . . .
H44C H 0.670986 1.000618 0.453061 0.067 Uiso 1 1 calc R U . . .
C45 C 0.7919(7) 0.8375(4) 0.5380(4) 0.0340(15) Uani 1 1 d . U . . .
H45A H 0.743808 0.796959 0.564100 0.041 Uiso 1 1 calc R U . . .
H45B H 0.794152 0.893665 0.559621 0.041 Uiso 1 1 calc R U . . .
C46 C 0.9285(7) 0.8360(5) 0.5571(5) 0.0378(16) Uani 1 1 d . U . . .
H46A H 0.927293 0.781648 0.532894 0.057 Uiso 1 1 calc R U . . .
H46B H 0.967006 0.845249 0.614382 0.057 Uiso 1 1 calc R U . . .
H46C H 0.979190 0.880144 0.536263 0.057 Uiso 1 1 calc R U . . .
C47 C 0.3817(13) 0.3081(8) 0.3118(8) 0.035(3) Uani 0.59 1 d D U P B 1
H47A H 0.430369 0.317524 0.368417 0.042 Uiso 0.59 1 calc R U P B 1
H47B H 0.319712 0.250413 0.295553 0.042 Uiso 0.59 1 calc R U P B 1
C48 C 0.4705(14) 0.3217(9) 0.2633(10) 0.048(3) Uani 0.59 1 d D U P B 1
H48A H 0.420930 0.299812 0.207546 0.072 Uiso 0.59 1 calc R U P B 1
H48B H 0.532203 0.292635 0.279700 0.072 Uiso 0.59 1 calc R U P B 1
H48C H 0.516637 0.381576 0.270921 0.072 Uiso 0.59 1 calc R U P B 1
C47A C 0.4071(17) 0.3240(10) 0.2854(11) 0.029(3) Uani 0.41 1 d D U P B 2
H47C H 0.376689 0.291809 0.230781 0.035 Uiso 0.41 1 calc R U P B 2
H47D H 0.493842 0.364621 0.294878 0.035 Uiso 0.41 1 calc R U P B 2
C48A C 0.4119(18) 0.2665(11) 0.3425(11) 0.035(3) Uani 0.41 1 d D U P B 2
H48D H 0.444335 0.298976 0.396437 0.053 Uiso 0.41 1 calc R U P B 2
H48E H 0.469094 0.235644 0.335470 0.053 Uiso 0.41 1 calc R U P B 2
H48F H 0.325469 0.227068 0.333266 0.053 Uiso 0.41 1 calc R U P B 2
C49 C 0.0913(8) 0.2605(4) 0.2314(5) 0.0413(17) Uani 1 1 d . U . . .
H49A H 0.133617 0.221067 0.252540 0.050 Uiso 1 1 calc R U . . .
H49B H 0.012055 0.250539 0.246625 0.050 Uiso 1 1 calc R U . . .
C50 C 0.0559(11) 0.2431(6) 0.1442(6) 0.059(3) Uani 1 1 d . U . . .
H50A H 0.014963 0.282439 0.122867 0.089 Uiso 1 1 calc R U . . .
H50B H -0.003879 0.185943 0.123403 0.089 Uiso 1 1 calc R U . . .
H50C H 0.133400 0.249565 0.128690 0.089 Uiso 1 1 calc R U . . .
C51 C -0.0722(7) 0.3604(4) 0.2783(4) 0.0299(14) Uani 1 1 d . U . . .
C52 C -0.0555(7) 0.3272(4) 0.3460(4) 0.0323(14) Uani 1 1 d . U . . .
H52 H 0.022628 0.350651 0.388226 0.039 Uiso 1 1 calc R U . . .
C53 C -0.1535(8) 0.2589(5) 0.3521(5) 0.0384(16) Uani 1 1 d . U . . .
H53 H -0.141236 0.236178 0.398707 0.046 Uiso 1 1 calc R U . . .
C54 C -0.2665(8) 0.2246(5) 0.2923(5) 0.0428(18) Uani 1 1 d . U . . .
H54 H -0.333233 0.178783 0.297224 0.051 Uiso 1 1 calc R U . . .
C55 C -0.2824(8) 0.2576(5) 0.2241(5) 0.0445(19) Uani 1 1 d . U . . .
H55 H -0.359863 0.233002 0.181550 0.053 Uiso 1 1 calc R U . . .
C56 C -0.1868(8) 0.3263(5) 0.2171(4) 0.0389(17) Uani 1 1 d . U . . .
H56 H -0.199943 0.349498 0.170805 0.047 Uiso 1 1 calc R U . . .
C60 C 0.0972(7) 0.4476(5) 0.0627(5) 0.0382(16) Uani 1 1 d . U . C 1
H60A H 0.097696 0.415021 0.104688 0.057 Uiso 1 1 calc R U . C 1
H60B H 0.055264 0.409718 0.011265 0.057 Uiso 1 1 calc R U . C 1
H60C H 0.050168 0.486085 0.068162 0.057 Uiso 1 1 calc R U . C 1
C61 C 0.2668(8) 0.5651(5) -0.0139(5) 0.0435(18) Uani 1 1 d . U . D 1
H61A H 0.219160 0.603878 -0.011852 0.065 Uiso 1 1 calc R U . D 1
H61B H 0.226339 0.524823 -0.063921 0.065 Uiso 1 1 calc R U . D 1
H61C H 0.355662 0.596364 -0.009817 0.065 Uiso 1 1 calc R U . D 1
C62 C 0.3581(9) 0.4356(6) 0.0671(5) 0.050(2) Uani 1 1 d . U . E 1
H62A H 0.446922 0.467469 0.071750 0.075 Uiso 1 1 calc R U . E 1
H62B H 0.318814 0.395348 0.017037 0.075 Uiso 1 1 calc R U . E 1
H62C H 0.357224 0.405729 0.110951 0.075 Uiso 1 1 calc R U . E 1

loop_
_atom_site_aniso_label
_atom_site_aniso_U_11
_atom_site_aniso_U_22
_atom_site_aniso_U_33
_atom_site_aniso_U_23
_atom_site_aniso_U_13
_atom_site_aniso_U_12
Th1 0.01684(13) 0.01416(12) 0.02391(13) -0.00001(8) 0.00767(9) 0.00546(8)
Si1 0.0270(10) 0.0308(11) 0.0248(10) 0.0006(8) 0.0102(8) 0.0153(9)
C57 0.029(4) 0.040(5) 0.029(5) -0.009(4) 0.010(4) 0.019(4)
C58 0.038(5) 0.041(5) 0.043(5) -0.014(4) 0.012(4) 0.014(4)
C59 0.062(6) 0.044(5) 0.058(6) 0.022(4) 0.024(5) 0.024(5)
Si2 0.0278(9) 0.0204(8) 0.0254(8) -0.0032(6) 0.0058(7) 0.0086(7)
O1 0.028(2) 0.020(2) 0.0207(19) -0.0071(15) 0.0083(17) 0.0089(17)
O2 0.024(2) 0.020(2) 0.0211(19) -0.0053(16) 0.0047(17) 0.0084(16)
N1 0.018(2) 0.012(2) 0.025(2) -0.0011(17) 0.0051(19) -0.0001(17)
N2 0.020(2) 0.018(2) 0.023(2) -0.0019(18) 0.0071(19) 0.0010(18)
N3 0.019(2) 0.014(2) 0.031(2) -0.0056(19) 0.0055(19) 0.0001(18)
N4 0.021(2) 0.022(2) 0.027(2) 0.0029(19) 0.0103(19) 0.0083(19)
N5 0.019(2) 0.020(2) 0.028(2) -0.0016(19) 0.0080(19) 0.0048(18)
N6 0.024(2) 0.026(2) 0.025(3) 0.005(2) 0.010(2) 0.0128(19)
C1 0.020(3) 0.027(3) 0.021(3) 0.007(2) 0.006(2) 0.005(2)
C2 0.014(3) 0.029(3) 0.026(3) 0.002(2) 0.005(2) 0.001(2)
C3 0.015(3) 0.029(3) 0.026(3) 0.001(2) 0.006(2) 0.004(2)
C4 0.021(3) 0.020(3) 0.027(3) 0.003(2) 0.009(2) 0.007(2)
C5 0.025(3) 0.015(3) 0.029(3) 0.002(2) 0.012(2) 0.004(2)
C6 0.019(3) 0.028(3) 0.041(3) 0.011(3) 0.008(3) 0.010(2)
C7 0.030(3) 0.038(4) 0.048(4) 0.019(3) 0.012(3) 0.017(3)
C8 0.026(3) 0.028(3) 0.035(3) 0.011(3) 0.007(3) 0.008(2)
C9 0.020(3) 0.014(3) 0.032(3) 0.000(2) 0.009(2) 0.005(2)
C10 0.022(3) 0.015(3) 0.028(3) 0.001(2) 0.009(2) 0.004(2)
C11 0.031(3) 0.019(3) 0.035(3) 0.008(2) 0.015(2) 0.010(2)
C12 0.030(3) 0.017(3) 0.037(3) 0.009(2) 0.019(2) 0.006(2)
C13 0.018(2) 0.018(3) 0.037(3) 0.004(2) 0.009(2) 0.005(2)
C14 0.022(3) 0.017(3) 0.042(3) 0.005(2) 0.013(2) 0.008(2)
C15 0.021(3) 0.027(3) 0.037(3) 0.006(2) 0.009(2) 0.011(2)
C16 0.015(3) 0.016(3) 0.040(3) -0.009(2) -0.002(2) -0.003(2)
C17 0.022(3) 0.027(3) 0.037(3) -0.002(2) 0.007(2) 0.008(2)
C18 0.016(3) 0.022(3) 0.027(3) -0.002(2) 0.005(2) 0.003(2)
C19 0.017(2) 0.022(3) 0.024(3) -0.002(2) 0.006(2) 0.007(2)
C20 0.019(3) 0.030(3) 0.028(3) 0.001(2) 0.007(2) 0.002(2)
C21 0.024(3) 0.033(3) 0.029(3) 0.011(2) 0.011(2) 0.006(2)
C22 0.024(3) 0.028(3) 0.038(3) 0.009(2) 0.009(2) 0.013(2)
C23 0.025(3) 0.025(3) 0.028(3) 0.000(2) 0.010(2) 0.011(2)
C24 0.026(3) 0.019(3) 0.030(3) 0.005(2) 0.001(2) 0.012(2)
C25 0.038(3) 0.020(3) 0.046(4) 0.002(3) -0.003(3) 0.014(2)
C26 0.039(3) 0.020(3) 0.035(3) 0.005(2) 0.003(3) 0.009(2)
C27 0.025(3) 0.012(2) 0.025(3) 0.003(2) 0.004(2) 0.001(2)
C28 0.023(3) 0.022(3) 0.025(3) 0.004(2) 0.004(2) 0.002(2)
C29 0.025(3) 0.046(4) 0.031(3) 0.017(3) 0.014(3) 0.013(3)
C30 0.037(4) 0.059(5) 0.033(3) 0.018(3) 0.017(3) 0.023(4)
C31 0.027(3) 0.039(4) 0.034(3) 0.004(3) 0.014(3) 0.013(3)
C32 0.023(3) 0.043(4) 0.049(4) 0.009(3) 0.016(3) 0.013(3)
C33 0.041(4) 0.038(4) 0.036(3) 0.012(3) 0.019(3) 0.017(3)
C34 0.050(5) 0.049(5) 0.058(5) 0.030(4) 0.025(4) 0.022(4)
C35 0.036(4) 0.039(4) 0.042(4) 0.007(3) 0.024(3) 0.008(3)
C36 0.053(5) 0.062(5) 0.078(6) 0.025(5) 0.044(5) 0.033(4)
C37 0.025(3) 0.020(3) 0.048(4) 0.007(3) 0.017(3) 0.005(2)
C38 0.022(3) 0.022(3) 0.041(4) 0.005(3) 0.010(3) 0.001(2)
C39 0.030(3) 0.022(3) 0.053(4) 0.005(3) 0.013(3) -0.002(3)
C40 0.038(4) 0.022(3) 0.077(5) 0.006(3) 0.031(4) 0.002(3)
C41 0.031(4) 0.035(4) 0.095(6) 0.008(4) 0.028(4) 0.009(3)
C42 0.028(3) 0.022(3) 0.075(5) 0.007(3) 0.020(3) 0.007(3)
C43 0.031(3) 0.021(3) 0.051(4) 0.000(3) 0.005(3) 0.007(3)
C44 0.038(4) 0.018(3) 0.066(5) -0.009(3) 0.009(4) 0.006(3)
C45 0.028(3) 0.029(3) 0.035(3) -0.006(3) 0.003(3) 0.006(3)
C46 0.028(3) 0.032(4) 0.041(4) -0.002(3) -0.002(3) 0.006(3)
C47 0.044(5) 0.021(4) 0.042(6) 0.013(4) 0.007(4) 0.018(4)
C48 0.044(6) 0.042(6) 0.065(7) 0.013(5) 0.019(5) 0.021(5)
C47A 0.035(5) 0.021(5) 0.035(6) 0.009(4) 0.012(5) 0.013(4)
C48A 0.040(7) 0.029(6) 0.047(7) 0.016(5) 0.016(6) 0.019(5)
C49 0.047(4) 0.013(3) 0.051(4) 0.002(3) 0.001(3) 0.005(3)
C50 0.067(6) 0.038(4) 0.051(4) -0.006(4) 0.019(4) -0.010(4)
C51 0.029(3) 0.025(3) 0.031(3) 0.011(2) 0.008(2) 0.003(2)
C52 0.031(3) 0.031(3) 0.035(3) 0.014(3) 0.008(3) 0.010(3)
C53 0.039(3) 0.035(4) 0.042(4) 0.017(3) 0.015(3) 0.009(3)
C54 0.045(4) 0.032(4) 0.039(3) 0.006(3) 0.015(3) -0.008(3)
C55 0.036(4) 0.049(4) 0.031(3) 0.008(3) 0.007(3) -0.008(3)
C56 0.037(3) 0.029(3) 0.032(3) 0.005(3) 0.005(3) -0.010(3)
C60 0.036(4) 0.028(3) 0.044(4) 0.003(3) 0.008(3) 0.004(3)
C61 0.048(4) 0.048(4) 0.029(3) 0.006(3) 0.013(3) 0.008(4)
C62 0.053(5) 0.048(5) 0.048(5) -0.016(4) 0.003(4) 0.035(4)

loop_
_atom_type_symbol
_atom_type_description
_atom_type_scat_dispersion_real
_atom_type_scat_dispersion_imag
_atom_type_scat_source
C C 0.0181 0.0091 'International Tables Vol C Tables 4.2.6.8 and 6.1.1.4'
H H 0.0000 0.0000 'International Tables Vol C Tables 4.2.6.8 and 6.1.1.4'
N N 0.0311 0.0180 'International Tables Vol C Tables 4.2.6.8 and 6.1.1.4'
O O 0.0492 0.0322 'International Tables Vol C Tables 4.2.6.8 and 6.1.1.4'
Si Si 0.2541 0.3302 'International Tables Vol C Tables 4.2.6.8 and 6.1.1.4'
Th Th -4.1491 12.3296 'International Tables Vol C Tables 4.2.6.8 and 6.1.1.4'

loop_
_geom_angle_atom_site_label_1
_geom_angle_atom_site_label_2
_geom_angle_atom_site_label_3
_geom_angle
O2 Th1 O1 170.11(16)
O2 Th1 N5 98.96(16)
O1 Th1 N5 90.72(16)
O2 Th1 N4 104.48(16)
O1 Th1 N4 82.25(16)
N5 Th1 N4 58.59(16)
O2 Th1 N2 86.10(16)
O1 Th1 N2 84.20(16)
N5 Th1 N2 174.91(14)
N4 Th1 N2 120.78(15)
O2 Th1 N3 81.02(16)
O1 Th1 N3 95.74(16)
N5 Th1 N3 121.12(16)
N4 Th1 N3 64.50(16)
N2 Th1 N3 59.99(15)
O2 Th1 N6 83.26(16)
O1 Th1 N6 100.25(16)
N5 Th1 N6 58.70(16)
N4 Th1 N6 117.26(16)
N2 Th1 N6 121.84(16)
N3 Th1 N6 164.00(16)
O2 Th1 N1 92.77(15)
O1 Th1 N1 80.61(15)
N5 Th1 N1 119.57(15)
N4 Th1 N1 162.75(15)
N2 Th1 N1 59.29(15)
N3 Th1 N1 119.23(16)
N6 Th1 N1 64.36(16)
O1 Si1 C58 111.3(3)
O1 Si1 C57 109.7(3)
C58 Si1 C57 110.8(4)
O1 Si1 C59 106.2(4)
C58 Si1 C59 109.2(5)
C57 Si1 C59 109.6(5)
Si1 C57 H57A 109.5
Si1 C57 H57B 109.5
H57A C57 H57B 109.5
Si1 C57 H57C 109.5
H57A C57 H57C 109.5
H57B C57 H57C 109.5
Si1 C58 H58A 109.5
Si1 C58 H58B 109.5
H58A C58 H58B 109.5
Si1 C58 H58C 109.5
H58A C58 H58C 109.5
H58B C58 H58C 109.5
Si1 C59 H59A 109.5
Si1 C59 H59B 109.5
H59A C59 H59B 109.5
Si1 C59 H59C 109.5
H59A C59 H59C 109.5
H59B C59 H59C 109.5
O1 Si1A C57A 106.8(17)
O1 Si1A C58A 111(2)
C57A Si1A C58A 111.2(12)
O1 Si1A C59A 108.5(14)
C57A Si1A C59A 110.8(12)
C58A Si1A C59A 108.7(12)
Si1A C57A H57D 109.5
Si1A C57A H57E 109.5
H57D C57A H57E 109.5
Si1A C57A H57F 109.5
H57D C57A H57F 109.5
H57E C57A H57F 109.5
Si1A C58A H58D 109.5
Si1A C58A H58E 109.5
H58D C58A H58E 109.5
Si1A C58A H58F 109.5
H58D C58A H58F 109.5
H58E C58A H58F 109.5
Si1A C59A H59D 109.5
Si1A C59A H59E 109.5
H59D C59A H59E 109.5
Si1A C59A H59F 109.5
H59D C59A H59F 109.5
H59E C59A H59F 109.5
O2 Si2 C62 109.2(3)
O2 Si2 C60 108.2(3)
C62 Si2 C60 109.4(4)
O2 Si2 C61 110.5(3)
C62 Si2 C61 109.5(4)
C60 Si2 C61 110.0(4)
Si1 O1 Th1 161.0(3)
Si1A O1 Th1 162.2(5)
Si2 O2 Th1 156.4(3)
C4 N1 C1 104.4(5)
C4 N1 Th1 113.9(4)
C1 N1 Th1 133.0(4)
C9 N2 C5 118.1(6)
C9 N2 Th1 120.6(4)
C5 N2 Th1 121.2(4)
C10 N3 C13 105.4(5)
C10 N3 Th1 114.2(4)
C13 N3 Th1 131.6(4)
C18 N4 C15 103.2(5)
C18 N4 Th1 114.4(4)
C15 N4 Th1 133.6(4)
C19 N5 C23 118.7(6)
C19 N5 Th1 119.6(4)
C23 N5 Th1 121.4(4)
C24 N6 C27 105.7(5)
C24 N6 Th1 113.5(4)
C27 N6 Th1 132.6(4)
N1 C1 C28 120.5(6)
N1 C1 C2 110.5(6)
C28 C1 C2 128.5(6)
C3 C2 C1 107.1(5)
C3 C2 C29 123.0(6)
C1 C2 C29 129.0(6)
C2 C3 C4 104.3(5)
C2 C3 C31 126.4(6)
C4 C3 C31 129.2(6)
N1 C4 C3 113.4(5)
N1 C4 C5 118.0(5)
C3 C4 C5 128.2(6)
N2 C5 C6 122.2(6)
N2 C5 C4 114.3(6)
C6 C5 C4 123.2(6)
C7 C6 C5 120.0(6)
C7 C6 H6 120.0
C5 C6 H6 120.0
C6 C7 C8 117.7(7)
C6 C7 H7 121.1
C8 C7 H7 121.1
C7 C8 C9 119.8(6)
C7 C8 H8 120.1
C9 C8 H8 120.1
N2 C9 C8 122.1(6)
N2 C9 C10 114.4(6)
C8 C9 C10 123.0(6)
N3 C10 C11 113.1(6)
N3 C10 C9 118.0(6)
C11 C10 C9 128.4(6)
C12 C11 C10 105.4(6)
C12 C11 C33 125.6(6)
C10 C11 C33 128.8(6)
C11 C12 C13 107.0(5)
C11 C12 C35 124.1(7)
C13 C12 C35 128.2(6)
C14 C13 N3 120.4(6)
C14 C13 C12 129.9(6)
N3 C13 C12 108.6(6)
C13 C14 C15 124.8(6)
C13 C14 C37 119.6(6)
C15 C14 C37 115.6(6)
N4 C15 C14 120.0(6)
N4 C15 C16 110.7(6)
C14 C15 C16 128.8(6)
C17 C16 C15 106.6(6)
C17 C16 C43 124.1(6)
C15 C16 C43 128.9(7)
C16 C17 C18 105.0(6)
C16 C17 C45 125.8(6)
C18 C17 C45 129.2(7)
N4 C18 C17 114.2(6)
N4 C18 C19 115.1(5)
C17 C18 C19 129.7(6)
N5 C19 C20 121.1(6)
N5 C19 C18 114.4(6)
C20 C19 C18 124.1(6)
C21 C20 C19 119.7(6)
C21 C20 H20 120.1
C19 C20 H20 120.1
C20 C21 C22 118.9(6)
C20 C21 H21 120.6
C22 C21 H21 120.6
C21 C22 C23 119.7(6)
C21 C22 H22 120.1
C23 C22 H22 120.1
N5 C23 C22 121.3(6)
N5 C23 C24 114.2(6)
C22 C23 C24 124.0(6)
N6 C24 C23 116.5(6)
N6 C24 C25 111.7(6)
C23 C24 C25 130.3(6)
C26 C25 C24 105.9(6)
C26 C25 C47 122.9(8)
C24 C25 C47 130.4(8)
C26 C25 C47A 131.8(9)
C24 C25 C47A 119.6(9)
C25 C26 C27 107.1(6)
C25 C26 C49 123.9(7)
C27 C26 C49 128.7(7)
C28 C27 N6 119.4(5)
C28 C27 C26 130.0(6)
N6 C27 C26 109.3(6)
C27 C28 C1 126.1(6)
C27 C28 C51 116.5(6)
C1 C28 C51 117.4(6)
C2 C29 C30 109.8(6)
C2 C29 H29A 109.7
C30 C29 H29A 109.7
C2 C29 H29B 109.7
C30 C29 H29B 109.7
H29A C29 H29B 108.2
C29 C30 H30A 109.5
C29 C30 H30B 109.5
H30A C30 H30B 109.5
C29 C30 H30C 109.5
H30A C30 H30C 109.5
H30B C30 H30C 109.5
C3 C31 C32 114.2(6)
C3 C31 H31A 108.7
C32 C31 H31A 108.7
C3 C31 H31B 108.7
C32 C31 H31B 108.7
H31A C31 H31B 107.6
C31 C32 H32A 109.5
C31 C32 H32B 109.5
H32A C32 H32B 109.5
C31 C32 H32C 109.5
H32A C32 H32C 109.5
H32B C32 H32C 109.5
C11 C33 C34 113.7(7)
C11 C33 H33A 108.8
C34 C33 H33A 108.8
C11 C33 H33B 108.8
C34 C33 H33B 108.8
H33A C33 H33B 107.7
C33 C34 H34A 109.5
C33 C34 H34B 109.5
H34A C34 H34B 109.5
C33 C34 H34C 109.5
H34A C34 H34C 109.5
H34B C34 H34C 109.5
C12 C35 C36 110.8(6)
C12 C35 H35A 109.5
C36 C35 H35A 109.5
C12 C35 H35B 109.5
C36 C35 H35B 109.5
H35A C35 H35B 108.1
C35 C36 H36A 109.5
C35 C36 H36B 109.5
H36A C36 H36B 109.5
C35 C36 H36C 109.5
H36A C36 H36C 109.5
H36B C36 H36C 109.5
C42 C37 C38 119.4(6)
C42 C37 C14 119.5(6)
C38 C37 C14 121.1(6)
C39 C38 C37 119.8(7)
C39 C38 H38 120.1
C37 C38 H38 120.1
C40 C39 C38 121.2(7)
C40 C39 H39 119.4
C38 C39 H39 119.4
C39 C40 C41 118.9(7)
C39 C40 H40 120.5
C41 C40 H40 120.5
C40 C41 C42 120.8(8)
C40 C41 H41 119.6
C42 C41 H41 119.6
C37 C42 C41 120.0(7)
C37 C42 H42 120.0
C41 C42 H42 120.0
C16 C43 C44 111.3(6)
C16 C43 H43A 109.4
C44 C43 H43A 109.4
C16 C43 H43B 109.4
C44 C43 H43B 109.4
H43A C43 H43B 108.0
C43 C44 H44A 109.5
C43 C44 H44B 109.5
H44A C44 H44B 109.5
C43 C44 H44C 109.5
H44A C44 H44C 109.5
H44B C44 H44C 109.5
C17 C45 C46 112.7(6)
C17 C45 H45A 109.0
C46 C45 H45A 109.0
C17 C45 H45B 109.0
C46 C45 H45B 109.0
H45A C45 H45B 107.8
C45 C46 H46A 109.5
C45 C46 H46B 109.5
H46A C46 H46B 109.5
C45 C46 H46C 109.5
H46A C46 H46C 109.5
H46B C46 H46C 109.5
C48 C47 C25 105.6(9)
C48 C47 H47A 110.6
C25 C47 H47A 110.6
C48 C47 H47B 110.6
C25 C47 H47B 110.6
H47A C47 H47B 108.7
C47 C48 H48A 109.5
C47 C48 H48B 109.5
H48A C48 H48B 109.5
C47 C48 H48C 109.5
H48A C48 H48C 109.5
H48B C48 H48C 109.5
C48A C47A C25 108.4(12)
C48A C47A H47C 110.0
C25 C47A H47C 110.0
C48A C47A H47D 110.0
C25 C47A H47D 110.0
H47C C47A H47D 108.4
C47A C48A H48D 109.5
C47A C48A H48E 109.5
H48D C48A H48E 109.5
C47A C48A H48F 109.5
H48D C48A H48F 109.5
H48E C48A H48F 109.5
C50 C49 C26 113.2(7)
C50 C49 H49A 108.9
C26 C49 H49A 108.9
C50 C49 H49B 108.9
C26 C49 H49B 108.9
H49A C49 H49B 107.8
C49 C50 H50A 109.5
C49 C50 H50B 109.5
H50A C50 H50B 109.5
C49 C50 H50C 109.5
H50A C50 H50C 109.5
H50B C50 H50C 109.5
C52 C51 C56 119.8(6)
C52 C51 C28 119.7(6)
C56 C51 C28 120.4(6)
C51 C52 C53 119.9(7)
C51 C52 H52 120.0
C53 C52 H52 120.0
C54 C53 C52 120.9(7)
C54 C53 H53 119.5
C52 C53 H53 119.5
C53 C54 C55 118.9(7)
C53 C54 H54 120.5
C55 C54 H54 120.5
C54 C55 C56 121.2(7)
C54 C55 H55 119.4
C56 C55 H55 119.4
C51 C56 C55 119.2(7)
C51 C56 H56 120.4
C55 C56 H56 120.4
Si2 C60 H60A 109.5
Si2 C60 H60B 109.5
H60A C60 H60B 109.5
Si2 C60 H60C 109.5
H60A C60 H60C 109.5
H60B C60 H60C 109.5
Si2 C61 H61A 109.5
Si2 C61 H61B 109.5
H61A C61 H61B 109.5
Si2 C61 H61C 109.5
H61A C61 H61C 109.5
H61B C61 H61C 109.5
Si2 C62 H62A 109.5
Si2 C62 H62B 109.5
H62A C62 H62B 109.5
Si2 C62 H62C 109.5
H62A C62 H62C 109.5
H62B C62 H62C 109.5

loop_
_geom_bond_atom_site_label_1
_geom_bond_atom_site_label_2
_geom_bond_distance
Th1 O2 2.169(4)
Th1 O1 2.172(4)
Th1 N5 2.682(6)
Th1 N4 2.683(5)
Th1 N2 2.691(6)
Th1 N3 2.704(5)
Th1 N6 2.728(5)
Th1 N1 2.743(5)
Si1 O1 1.610(4)
Si1 C58 1.862(8)
Si1 C57 1.865(7)
Si1 C59 1.896(8)
C57 H57A 0.9800
C57 H57B 0.9800
C57 H57C 0.9800
C58 H58A 0.9800
C58 H58B 0.9800
C58 H58C 0.9800
C59 H59A 0.9800
C59 H59B 0.9800
C59 H59C 0.9800
Si1A O1 1.646(10)
Si1A C57A 1.858(12)
Si1A C58A 1.861(13)
Si1A C59A 1.902(12)
C57A H57D 0.9800
C57A H57E 0.9800
C57A H57F 0.9800
C58A H58D 0.9800
C58A H58E 0.9800
C58A H58F 0.9800
C59A H59D 0.9800
C59A H59E 0.9800
C59A H59F 0.9800
Si2 O2 1.639(4)
Si2 C62 1.861(8)
Si2 C60 1.866(8)
Si2 C61 1.874(8)
N1 C4 1.338(8)
N1 C1 1.390(8)
N2 C9 1.349(8)
N2 C5 1.358(8)
N3 C10 1.334(9)
N3 C13 1.402(8)
N4 C18 1.354(9)
N4 C15 1.402(8)
N5 C19 1.356(8)
N5 C23 1.359(9)
N6 C24 1.345(8)
N6 C27 1.408(8)
C1 C28 1.403(9)
C1 C2 1.431(9)
C2 C3 1.379(10)
C2 C29 1.510(8)
C3 C4 1.442(8)
C3 C31 1.497(9)
C4 C5 1.462(8)
C5 C6 1.392(9)
C6 C7 1.390(10)
C6 H6 0.9500
C7 C8 1.393(10)
C7 H7 0.9500
C8 C9 1.400(9)
C8 H8 0.9500
C9 C10 1.459(8)
C10 C11 1.422(9)
C11 C12 1.374(10)
C11 C33 1.490(10)
C12 C13 1.446(10)
C12 C35 1.509(9)
C13 C14 1.365(10)
C14 C15 1.416(10)
C14 C37 1.503(9)
C15 C16 1.429(9)
C16 C17 1.387(11)
C16 C43 1.520(9)
C17 C18 1.412(9)
C17 C45 1.505(10)
C18 C19 1.459(9)
C19 C20 1.401(9)
C20 C21 1.374(10)
C20 H20 0.9500
C21 C22 1.379(10)
C21 H21 0.9500
C22 C23 1.390(9)
C22 H22 0.9500
C23 C24 1.427(9)
C24 C25 1.435(9)
C25 C26 1.380(11)
C25 C47 1.530(12)
C25 C47A 1.583(15)
C26 C27 1.428(9)
C26 C49 1.510(9)
C27 C28 1.397(9)
C28 C51 1.506(9)
C29 C30 1.536(10)
C29 H29A 0.9900
C29 H29B 0.9900
C30 H30A 0.9800
C30 H30B 0.9800
C30 H30C 0.9800
C31 C32 1.536(10)
C31 H31A 0.9900
C31 H31B 0.9900
C32 H32A 0.9800
C32 H32B 0.9800
C32 H32C 0.9800
C33 C34 1.538(11)
C33 H33A 0.9900
C33 H33B 0.9900
C34 H34A 0.9800
C34 H34B 0.9800
C34 H34C 0.9800
C35 C36 1.533(12)
C35 H35A 0.9900
C35 H35B 0.9900
C36 H36A 0.9800
C36 H36B 0.9800
C36 H36C 0.9800
C37 C42 1.389(10)
C37 C38 1.402(10)
C38 C39 1.387(9)
C38 H38 0.9500
C39 C40 1.386(12)
C39 H39 0.9500
C40 C41 1.389(12)
C40 H40 0.9500
C41 C42 1.395(11)
C41 H41 0.9500
C42 H42 0.9500
C43 C44 1.533(10)
C43 H43A 0.9900
C43 H43B 0.9900
C44 H44A 0.9800
C44 H44B 0.9800
C44 H44C 0.9800
C45 C46 1.521(10)
C45 H45A 0.9900
C45 H45B 0.9900
C46 H46A 0.9800
C46 H46B 0.9800
C46 H46C 0.9800
C47 C48 1.491(16)
C47 H47A 0.9900
C47 H47B 0.9900
C48 H48A 0.9800
C48 H48B 0.9800
C48 H48C 0.9800
C47A C48A 1.490(17)
C47A H47C 0.9900
C47A H47D 0.9900
C48A H48D 0.9800
C48A H48E 0.9800
C48A H48F 0.9800
C49 C50 1.483(12)
C49 H49A 0.9900
C49 H49B 0.9900
C50 H50A 0.9800
C50 H50B 0.9800
C50 H50C 0.9800
C51 C52 1.381(10)
C51 C56 1.387(10)
C52 C53 1.399(10)
C52 H52 0.9500
C53 C54 1.363(12)
C53 H53 0.9500
C54 C55 1.389(11)
C54 H54 0.9500
C55 C56 1.393(10)
C55 H55 0.9500
C56 H56 0.9500
C60 H60A 0.9800
C60 H60B 0.9800
C60 H60C 0.9800
C61 H61A 0.9800
C61 H61B 0.9800
C61 H61C 0.9800
C62 H62A 0.9800
C62 H62B 0.9800
C62 H62C 0.9800

loop_
_geom_torsion_atom_site_label_1
_geom_torsion_atom_site_label_2
_geom_torsion_atom_site_label_3
_geom_torsion_atom_site_label_4
_geom_torsion
C58 Si1 O1 Th1 118.1(9)
C57 Si1 O1 Th1 -119.0(9)
C59 Si1 O1 Th1 -0.6(10)
C57A Si1A O1 Th1 -138.3(18)
C58A Si1A O1 Th1 100(2)
C59A Si1A O1 Th1 -19(2)
C62 Si2 O2 Th1 -133.1(7)
C60 Si2 O2 Th1 -14.2(8)
C61 Si2 O2 Th1 106.3(7)
C4 N1 C1 C28 166.9(6)
Th1 N1 C1 C28 -48.9(8)
C4 N1 C1 C2 -5.9(7)
Th1 N1 C1 C2 138.3(5)
N1 C1 C2 C3 4.2(7)
C28 C1 C2 C3 -167.9(6)
N1 C1 C2 C29 -164.9(6)
C28 C1 C2 C29 23.0(11)
C1 C2 C3 C4 -0.7(7)
C29 C2 C3 C4 169.2(6)
C1 C2 C3 C31 -177.4(6)
C29 C2 C3 C31 -7.5(10)
C1 N1 C4 C3 5.6(7)
Th1 N1 C4 C3 -146.5(4)
C1 N1 C4 C5 -167.3(5)
Th1 N1 C4 C5 40.6(7)
C2 C3 C4 N1 -3.2(7)
C31 C3 C4 N1 173.4(6)
C2 C3 C4 C5 168.8(6)
C31 C3 C4 C5 -14.6(11)
C9 N2 C5 C6 -3.0(9)
Th1 N2 C5 C6 175.9(5)
C9 N2 C5 C4 171.3(5)
Th1 N2 C5 C4 -9.8(7)
N1 C4 C5 N2 -21.6(8)
C3 C4 C5 N2 166.7(6)
N1 C4 C5 C6 152.6(6)
C3 C4 C5 C6 -19.1(10)
N2 C5 C6 C7 2.2(10)
C4 C5 C6 C7 -171.7(7)
C5 C6 C7 C8 -0.3(11)
C6 C7 C8 C9 -0.5(11)
C5 N2 C9 C8 2.2(9)
Th1 N2 C9 C8 -176.8(5)
C5 N2 C9 C10 174.7(5)
Th1 N2 C9 C10 -4.3(7)
C7 C8 C9 N2 -0.4(10)
C7 C8 C9 C10 -172.3(7)
C13 N3 C10 C11 5.9(7)
Th1 N3 C10 C11 -145.6(4)
C13 N3 C10 C9 -166.9(5)
Th1 N3 C10 C9 41.6(6)
N2 C9 C10 N3 -25.6(8)
C8 C9 C10 N3 146.8(6)
N2 C9 C10 C11 162.9(6)
C8 C9 C10 C11 -24.7(10)
N3 C10 C11 C12 -2.1(7)
C9 C10 C11 C12 169.8(6)
N3 C10 C11 C33 173.3(6)
C9 C10 C11 C33 -14.8(11)
C10 C11 C12 C13 -2.6(7)
C33 C11 C12 C13 -178.2(6)
C10 C11 C12 C35 168.5(6)
C33 C11 C12 C35 -7.1(10)
C10 N3 C13 C14 161.4(6)
Th1 N3 C13 C14 -54.2(8)
C10 N3 C13 C12 -7.3(6)
Th1 N3 C13 C12 137.0(5)
C11 C12 C13 C14 -161.1(6)
C35 C12 C13 C14 28.3(11)
C11 C12 C13 N3 6.2(7)
C35 C12 C13 N3 -164.4(6)
N3 C13 C14 C15 19.7(10)
C12 C13 C14 C15 -174.3(6)
N3 C13 C14 C37 -161.0(6)
C12 C13 C14 C37 5.0(10)
C18 N4 C15 C14 167.5(6)
Th1 N4 C15 C14 -48.5(8)
C18 N4 C15 C16 -5.6(7)
Th1 N4 C15 C16 138.5(5)
C13 C14 C15 N4 29.1(10)
C37 C14 C15 N4 -150.2(6)
C13 C14 C15 C16 -159.2(7)
C37 C14 C15 C16 21.4(10)
N4 C15 C16 C17 3.1(7)
C14 C15 C16 C17 -169.2(6)
N4 C15 C16 C43 -169.4(6)
C14 C15 C16 C43 18.3(11)
C15 C16 C17 C18 0.7(7)
C43 C16 C17 C18 173.7(6)
C15 C16 C17 C45 -179.1(6)
C43 C16 C17 C45 -6.1(11)
C15 N4 C18 C17 6.3(7)
Th1 N4 C18 C17 -145.9(4)
C15 N4 C18 C19 -163.3(5)
Th1 N4 C18 C19 44.5(6)
C16 C17 C18 N4 -4.5(7)
C45 C17 C18 N4 175.2(6)
C16 C17 C18 C19 163.2(6)
C45 C17 C18 C19 -17.0(11)
C23 N5 C19 C20 -3.6(8)
Th1 N5 C19 C20 170.3(4)
C23 N5 C19 C18 169.4(5)
Th1 N5 C19 C18 -16.7(6)
N4 C18 C19 N5 -18.7(7)
C17 C18 C19 N5 173.7(6)
N4 C18 C19 C20 154.1(6)
C17 C18 C19 C20 -13.6(10)
N5 C19 C20 C21 5.7(9)
C18 C19 C20 C21 -166.6(6)
C19 C20 C21 C22 -1.0(9)
C20 C21 C22 C23 -5.4(10)
C19 N5 C23 C22 -3.0(9)
Th1 N5 C23 C22 -176.8(4)
C19 N5 C23 C24 169.1(5)
Th1 N5 C23 C24 -4.8(7)
C21 C22 C23 N5 7.6(10)
C21 C22 C23 C24 -163.7(6)
C27 N6 C24 C23 -161.6(6)
Th1 N6 C24 C23 45.8(7)
C27 N6 C24 C25 5.8(8)
Th1 N6 C24 C25 -146.9(5)
N5 C23 C24 N6 -28.1(8)
C22 C23 C24 N6 143.7(6)
N5 C23 C24 C25 167.4(7)
C22 C23 C24 C25 -20.8(12)
N6 C24 C25 C26 -3.7(9)
C23 C24 C25 C26 161.4(7)
N6 C24 C25 C47 -173.2(9)
C23 C24 C25 C47 -8.1(15)
N6 C24 C25 C47A 159.9(9)
C23 C24 C25 C47A -35.0(13)
C24 C25 C26 C27 0.0(9)
C47 C25 C26 C27 170.4(9)
C47A C25 C26 C27 -160.8(10)
C24 C25 C26 C49 174.5(7)
C47 C25 C26 C49 -15.1(13)
C47A C25 C26 C49 13.7(15)
C24 N6 C27 C28 162.2(6)
Th1 N6 C27 C28 -52.8(8)
C24 N6 C27 C26 -5.7(7)
Th1 N6 C27 C26 139.4(5)
C25 C26 C27 C28 -162.6(7)
C49 C26 C27 C28 23.2(13)
C25 C26 C27 N6 3.5(8)
C49 C26 C27 N6 -170.6(7)
N6 C27 C28 C1 25.9(10)
C26 C27 C28 C1 -169.1(7)
N6 C27 C28 C51 -153.5(6)
C26 C27 C28 C51 11.4(10)
N1 C1 C28 C27 22.6(10)
C2 C1 C28 C27 -166.1(7)
N1 C1 C28 C51 -158.0(6)
C2 C1 C28 C51 13.4(10)
C3 C2 C29 C30 -102.4(8)
C1 C2 C29 C30 65.1(9)
C2 C3 C31 C32 -78.6(9)
C4 C3 C31 C32 105.5(8)
C12 C11 C33 C34 -78.0(9)
C10 C11 C33 C34 107.5(8)
C11 C12 C35 C36 -88.5(9)
C13 C12 C35 C36 80.6(10)
C13 C14 C37 C42 -118.0(8)
C15 C14 C37 C42 61.4(9)
C13 C14 C37 C38 62.9(9)
C15 C14 C37 C38 -117.7(8)
C42 C37 C38 C39 1.4(12)
C14 C37 C38 C39 -179.4(7)
C37 C38 C39 C40 -0.2(12)
C38 C39 C40 C41 -0.8(14)
C39 C40 C41 C42 0.5(15)
C38 C37 C42 C41 -1.6(13)
C14 C37 C42 C41 179.2(8)
C40 C41 C42 C37 0.7(15)
C17 C16 C43 C44 -104.9(8)
C15 C16 C43 C44 66.4(10)
C16 C17 C45 C46 -80.1(9)
C18 C17 C45 C46 100.2(8)
C26 C25 C47 C48 123.1(11)
C24 C25 C47 C48 -69.0(15)
C26 C25 C47A C48A -82.4(17)
C24 C25 C47A C48A 119.0(13)
C25 C26 C49 C50 -94.7(10)
C27 C26 C49 C50 78.5(11)
C27 C28 C51 C52 63.7(9)
C1 C28 C51 C52 -115.8(8)
C27 C28 C51 C56 -118.1(8)
C1 C28 C51 C56 62.4(9)
C56 C51 C52 C53 0.5(12)
C28 C51 C52 C53 178.8(7)
C51 C52 C53 C54 -0.3(12)
C52 C53 C54 C55 1.0(13)
C53 C54 C55 C56 -1.9(14)
C52 C51 C56 C55 -1.4(12)
C28 C51 C56 C55 -179.6(8)
C54 C55 C56 C51 2.1(14)

loop_
_platon_squeeze_void_nr
_platon_squeeze_void_average_x
_platon_squeeze_void_average_y
_platon_squeeze_void_average_z
_platon_squeeze_void_volume
_platon_squeeze_void_count_electrons
_platon_squeeze_void_content
1 0.000 0.000 0.000 350 74 ' '
2 0.401 0.612 0.859 16 0 ' '
3 0.598 0.388 0.141 16 0 ' '
